data_7029417
loop_
_publ_author_name
'Frey, Julien'
'Curchod, Basile F. E.'
'Scopelliti, Rosario'
'Tavernelli, Ivano'
'Rothlisberger, Ursula'
'Nazeeruddin, Mohammad K.'
'Baranoff, Etienne'

_publ_section_title
;
 Structure-property relationships based on Hammett constants in
 cyclometalated iridium(iii) complexes: their application to the design of
 a fluorine-free FIrPic-like emitter.
;
_journal_issue 15
_journal_name_full 'Dalton transactions (Cambridge, England : 2003)'
_journal_page_first 5667
_journal_page_last 5679
_journal_paper_doi 10.1039/c3dt52739e
_journal_volume 43
_journal_year 2014
_chemical_formula_moiety 'C31 H31 Ir N2 O6, C H2 Cl2'
_chemical_formula_sum 'C32 H33 Cl2 Ir N2 O6'
_chemical_formula_weight 804.70
_space_group_IT_number 15
_symmetry_cell_setting monoclinic
_symmetry_space_group_name_Hall '-I 2ya'
_symmetry_space_group_name_H-M 'I 1 2/a 1'
_atom_sites_solution_hydrogens geom
_atom_sites_solution_primary direct
_atom_sites_solution_secondary difmap
_audit_creation_method SHELXL-97
_audit_update_record
;
2012-07-13 # Formatted by publCIF
;
_cell_angle_alpha 90.00
_cell_angle_beta 104.362(9)
_cell_angle_gamma 90.00
_cell_formula_units_Z 8
_cell_length_a 23.041(3)
_cell_length_b 10.8791(15)
_cell_length_c 26.008(5)
_cell_measurement_reflns_used 227
_cell_measurement_temperature 100(2)
_cell_measurement_theta_max 22
_cell_measurement_theta_min 3
_cell_volume 6315.6(17)
_computing_cell_refinement 'Dirax/lsq (Duisenberg & Schreurs, 1989-2000)'
_computing_data_collection 'Collect (Bruker AXS BV, 1997-2004)'
_computing_data_reduction 'EvalCCD (Duisenberg & Schreurs, 1990-2000)'
_computing_molecular_graphics 'Bruker SHELXTL'
_computing_publication_material 'Bruker SHELXTL'
_computing_structure_refinement 'SHELXL-97 (Sheldrick, 1997)'
_computing_structure_solution 'SHELXS-97 (Sheldrick, 1990)'
_diffrn_ambient_temperature 100(2)
_diffrn_measured_fraction_theta_full 0.996
_diffrn_measured_fraction_theta_max 0.996
_diffrn_measurement_device_type 'Bruker APEX II CCD'
_diffrn_measurement_method 'phi and omega scans'
_diffrn_radiation_monochromator graphite
_diffrn_radiation_source 'fine-focus sealed tube'
_diffrn_radiation_type MoK\a
_diffrn_radiation_wavelength 0.71073
_diffrn_reflns_av_R_equivalents 0.0483
_diffrn_reflns_av_sigmaI/netI 0.0257
_diffrn_reflns_limit_h_max 29
_diffrn_reflns_limit_h_min -29
_diffrn_reflns_limit_k_max 14
_diffrn_reflns_limit_k_min -14
_diffrn_reflns_limit_l_max 33
_diffrn_reflns_limit_l_min -33
_diffrn_reflns_number 71890
_diffrn_reflns_theta_full 27.50
_diffrn_reflns_theta_max 27.50
_diffrn_reflns_theta_min 3.32
_exptl_absorpt_coefficient_mu 4.443
_exptl_absorpt_correction_T_max 1.0000
_exptl_absorpt_correction_T_min 0.5785
_exptl_absorpt_correction_type multi-scan
_exptl_absorpt_process_details 'SADABS 2008, Bruker AXS, 2008'
_exptl_crystal_colour yellow
_exptl_crystal_density_diffrn 1.693
_exptl_crystal_density_method 'not measured'
_exptl_crystal_description prismatic
_exptl_crystal_F_000 3184
_exptl_crystal_size_max 0.50
_exptl_crystal_size_mid 0.46
_exptl_crystal_size_min 0.20
_refine_diff_density_max 0.733
_refine_diff_density_min -0.791
_refine_diff_density_rms 0.117
_refine_ls_extinction_method none
_refine_ls_goodness_of_fit_ref 1.118
_refine_ls_hydrogen_treatment constr
_refine_ls_matrix_type full
_refine_ls_number_parameters 416
_refine_ls_number_reflns 7224
_refine_ls_number_restraints 30
_refine_ls_restrained_S_all 1.122
_refine_ls_R_factor_all 0.0333
_refine_ls_R_factor_gt 0.0238
_refine_ls_shift/su_max 0.001
_refine_ls_shift/su_mean 0.000
_refine_ls_structure_factor_coef Fsqd
_refine_ls_weighting_details 'calc w=1/[\s^2^(Fo^2^)+(0.0212P)^2^+22.6613P] where P=(Fo^2^+2Fc^2^)/3'
_refine_ls_weighting_scheme calc
_refine_ls_wR_factor_gt 0.0512
_refine_ls_wR_factor_ref 0.0568
_reflns_number_gt 6224
_reflns_number_total 7224
_reflns_threshold_expression >2sigma(I)
_cod_data_source_file c3dt52739e.txt
_cod_data_source_block eb200
_cod_original_sg_symbol_H-M 'I 2/a'
_cod_database_code 7029417

loop_
_symmetry_equiv_pos_as_xyz
'x, y, z'
'-x+1/2, y, -z'
'x+1/2, y+1/2, z+1/2'
'-x+1, y+1/2, -z+1/2'
'-x, -y, -z'
'x-1/2, -y, z'
'-x+1/2, -y+1/2, -z+1/2'
'x, -y+1/2, z+1/2'

loop_
_atom_site_label
_atom_site_type_symbol
_atom_site_fract_x
_atom_site_fract_y
_atom_site_fract_z
_atom_site_U_iso_or_equiv
_atom_site_adp_type
_atom_site_occupancy
_atom_site_symmetry_multiplicity
_atom_site_calc_flag
_atom_site_refinement_flags
_atom_site_disorder_assembly
_atom_site_disorder_group
Ir1 Ir 0.009318(5) 0.202511(10) 0.125396(4) 0.01178(4) Uani 1 1 d . . .
O1 O 0.11054(11) 0.5690(2) 0.04911(9) 0.0213(5) Uani 1 1 d . . .
O2 O 0.16133(11) 0.5495(2) 0.23734(9) 0.0217(5) Uani 1 1 d . . .
O3 O 0.20286(10) -0.0620(2) 0.10002(9) 0.0183(5) Uani 1 1 d . . .
O4 O 0.14654(10) -0.0930(2) 0.26394(8) 0.0172(5) Uani 1 1 d . . .
O5 O -0.05257(10) 0.0520(2) 0.10661(9) 0.0170(5) Uani 1 1 d . . .
O6 O -0.06625(11) 0.3262(2) 0.10962(9) 0.0191(5) Uani 1 1 d . . .
N1 N 0.01407(12) 0.2357(2) 0.04945(10) 0.0140(5) Uani 1 1 d . . .
N2 N 0.00957(12) 0.1684(2) 0.20262(10) 0.0127(5) Uani 1 1 d . . .
C1 C -0.00959(15) 0.1600(3) 0.00827(12) 0.0179(6) Uani 1 1 d . . .
H1 H -0.0315 0.0899 0.0146 0.021 Uiso 1 1 calc R . .
C2 C -0.00331(16) 0.1803(3) -0.04238(13) 0.0222(7) Uani 1 1 d . . .
H2 H -0.0190 0.1238 -0.0702 0.027 Uiso 1 1 calc R . .
C3 C 0.02664(18) 0.2858(3) -0.05155(13) 0.0270(8) Uani 1 1 d . . .
H3 H 0.0310 0.3031 -0.0862 0.032 Uiso 1 1 calc R . .
C4 C 0.05028(17) 0.3658(3) -0.01006(13) 0.0233(7) Uani 1 1 d . . .
H4 H 0.0702 0.4385 -0.0165 0.028 Uiso 1 1 calc R . .
C5 C 0.04475(14) 0.3395(3) 0.04142(12) 0.0153(6) Uani 1 1 d . . .
C6 C 0.07205(13) 0.4040(3) 0.09093(11) 0.0131(6) Uani 1 1 d . . .
C7 C 0.10667(14) 0.5132(3) 0.09527(12) 0.0154(6) Uani 1 1 d . . .
C8 C 0.13526(15) 0.5591(3) 0.14503(13) 0.0182(7) Uani 1 1 d . . .
H8 H 0.1583 0.6324 0.1480 0.022 Uiso 1 1 calc R . .
C9 C 0.12996(15) 0.4968(3) 0.19082(12) 0.0168(6) Uani 1 1 d . . .
C10 C 0.09467(14) 0.3923(3) 0.18786(12) 0.0158(6) Uani 1 1 d . . .
H10 H 0.0910 0.3525 0.2194 0.019 Uiso 1 1 calc R . .
C11 C 0.06419(13) 0.3456(3) 0.13779(12) 0.0124(6) Uani 1 1 d . . .
C12 C 0.14507(18) 0.6794(3) 0.05363(14) 0.0257(8) Uani 1 1 d . . .
H12A H 0.1288 0.7404 0.0740 0.039 Uiso 1 1 calc R . .
H12B H 0.1433 0.7119 0.0181 0.039 Uiso 1 1 calc R . .
H12C H 0.1868 0.6616 0.0718 0.039 Uiso 1 1 calc R . .
C13 C 0.15615(17) 0.4933(3) 0.28604(13) 0.0252(8) Uani 1 1 d . . .
H13A H 0.1142 0.4951 0.2879 0.038 Uiso 1 1 calc R . .
H13B H 0.1808 0.5386 0.3162 0.038 Uiso 1 1 calc R . .
H13C H 0.1699 0.4079 0.2872 0.038 Uiso 1 1 calc R . .
C14 C 0.07865(14) 0.0881(3) 0.14439(12) 0.0140(6) Uani 1 1 d . . .
C15 C 0.11640(14) 0.0548(3) 0.11116(12) 0.0136(6) Uani 1 1 d . . .
H15 H 0.1095 0.0880 0.0764 0.016 Uiso 1 1 calc R . .
C16 C 0.16328(14) -0.0258(3) 0.12935(12) 0.0140(6) Uani 1 1 d . . .
C17 C 0.17489(14) -0.0770(3) 0.18029(12) 0.0145(6) Uani 1 1 d . . .
H17 H 0.2073 -0.1326 0.1920 0.017 Uiso 1 1 calc R . .
C18 C 0.13835(14) -0.0453(3) 0.21360(12) 0.0127(6) Uani 1 1 d . . .
C19 C 0.08975(13) 0.0378(3) 0.19648(12) 0.0123(6) Uani 1 1 d . . .
C20 C 0.05055(14) 0.0837(3) 0.22882(12) 0.0131(6) Uani 1 1 d . . .
C21 C 0.05041(15) 0.0509(3) 0.28108(12) 0.0175(6) Uani 1 1 d . . .
H21 H 0.0785 -0.0076 0.2997 0.021 Uiso 1 1 calc R . .
C22 C 0.00938(15) 0.1036(3) 0.30565(12) 0.0191(7) Uani 1 1 d . . .
H22 H 0.0084 0.0794 0.3405 0.023 Uiso 1 1 calc R . .
C23 C -0.03010(16) 0.1916(3) 0.27892(13) 0.0204(7) Uani 1 1 d . . .
H23 H -0.0575 0.2308 0.2956 0.025 Uiso 1 1 calc R . .
C24 C -0.02899(15) 0.2214(3) 0.22755(13) 0.0172(6) Uani 1 1 d . . .
H24 H -0.0563 0.2813 0.2091 0.021 Uiso 1 1 calc R . .
C25 C 0.18889(15) -0.0252(3) 0.04547(12) 0.0205(7) Uani 1 1 d . . .
H25A H 0.1474 -0.0480 0.0284 0.031 Uiso 1 1 calc R . .
H25B H 0.2161 -0.0664 0.0274 0.031 Uiso 1 1 calc R . .
H25C H 0.1936 0.0641 0.0433 0.031 Uiso 1 1 calc R . .
C26 C 0.19835(16) -0.1680(3) 0.28370(13) 0.0201(7) Uani 1 1 d . . .
H26A H 0.1958 -0.2418 0.2616 0.030 Uiso 1 1 calc R . .
H26B H 0.2002 -0.1921 0.3204 0.030 Uiso 1 1 calc R . .
H26C H 0.2345 -0.1215 0.2826 0.030 Uiso 1 1 calc R . .
C27 C -0.10956(16) 0.0624(3) 0.09639(12) 0.0185(7) Uani 1 1 d . . .
C28 C -0.14296(15) 0.1724(3) 0.09048(13) 0.0191(7) Uani 1 1 d . . .
H28 H -0.1853 0.1639 0.0823 0.023 Uiso 1 1 calc R . .
C29 C -0.12056(14) 0.2935(3) 0.09538(12) 0.0167(6) Uani 1 1 d . . .
C30 C -0.14270(16) -0.0590(3) 0.08892(14) 0.0235(7) Uani 1 1 d . . .
H30A H -0.1382 -0.0983 0.0562 0.035 Uiso 1 1 calc R . .
H30B H -0.1853 -0.0445 0.0865 0.035 Uiso 1 1 calc R . .
H30C H -0.1261 -0.1127 0.1192 0.035 Uiso 1 1 calc R . .
C31 C -0.16469(16) 0.3993(3) 0.08307(14) 0.0247(7) Uani 1 1 d . . .
H31A H -0.1596 0.4521 0.1144 0.037 Uiso 1 1 calc R . .
H31B H -0.2056 0.3668 0.0734 0.037 Uiso 1 1 calc R . .
H31C H -0.1574 0.4473 0.0534 0.037 Uiso 1 1 calc R . .
C32A C 0.2728(3) 0.2175(6) 0.3644(3) 0.0345(15) Uani 0.721(6) 1 d PU A 1
H32A H 0.2701 0.3078 0.3599 0.041 Uiso 0.721(6) 1 calc PR A 1
H32B H 0.3109 0.1901 0.3569 0.041 Uiso 0.721(6) 1 calc PR A 1
Cl1A Cl 0.27355(12) 0.18000(17) 0.43115(12) 0.0531(7) Uani 0.721(6) 1 d PU A 1
Cl2A Cl 0.21260(11) 0.14834(17) 0.31899(14) 0.0641(9) Uani 0.721(6) 1 d PU A 1
C32B C 0.2721(10) 0.2327(19) 0.3376(10) 0.050(4) Uani 0.279(6) 1 d PU A 2
H32C H 0.3136 0.2052 0.3397 0.059 Uiso 0.279(6) 1 calc PR A 2
H32D H 0.2710 0.3231 0.3332 0.059 Uiso 0.279(6) 1 calc PR A 2
Cl1B Cl 0.2541(4) 0.1966(9) 0.3967(6) 0.100(3) Uani 0.279(6) 1 d PU A 2
Cl2B Cl 0.2241(3) 0.1658(5) 0.2812(5) 0.082(3) Uani 0.279(6) 1 d PU A 2

loop_
_atom_site_aniso_label
_atom_site_aniso_U_11
_atom_site_aniso_U_22
_atom_site_aniso_U_33
_atom_site_aniso_U_23
_atom_site_aniso_U_13
_atom_site_aniso_U_12
Ir1 0.01081(7) 0.01176(6) 0.01281(6) -0.00031(4) 0.00302(4) -0.00044(5)
O1 0.0310(14) 0.0170(11) 0.0164(11) 0.0016(9) 0.0066(10) -0.0092(10)
O2 0.0265(14) 0.0221(12) 0.0149(11) -0.0021(9) 0.0024(10) -0.0085(10)
O3 0.0157(12) 0.0239(11) 0.0167(11) -0.0006(9) 0.0067(9) 0.0040(9)
O4 0.0173(12) 0.0188(11) 0.0160(11) 0.0041(9) 0.0051(9) 0.0044(9)
O5 0.0119(12) 0.0197(11) 0.0186(11) -0.0014(9) 0.0021(9) -0.0026(9)
O6 0.0184(13) 0.0198(11) 0.0187(11) 0.0017(9) 0.0037(10) 0.0026(9)
N1 0.0122(13) 0.0168(12) 0.0116(12) -0.0003(10) 0.0000(10) 0.0008(10)
N2 0.0106(13) 0.0138(12) 0.0147(12) -0.0028(9) 0.0046(10) -0.0037(9)
C1 0.0153(17) 0.0173(14) 0.0183(16) -0.0019(12) -0.0011(13) -0.0016(12)
C2 0.0268(19) 0.0194(16) 0.0167(15) -0.0045(12) -0.0017(14) -0.0022(13)
C3 0.037(2) 0.0291(18) 0.0136(15) 0.0029(14) 0.0050(15) -0.0018(15)
C4 0.031(2) 0.0196(17) 0.0188(16) 0.0035(13) 0.0051(15) -0.0030(14)
C5 0.0156(16) 0.0148(14) 0.0149(14) 0.0009(11) 0.0027(12) 0.0004(12)
C6 0.0109(15) 0.0138(14) 0.0135(14) -0.0001(11) 0.0011(11) 0.0018(11)
C7 0.0161(16) 0.0161(14) 0.0149(14) 0.0018(12) 0.0053(12) -0.0009(12)
C8 0.0181(17) 0.0135(14) 0.0226(16) -0.0016(12) 0.0043(13) -0.0064(12)
C9 0.0173(17) 0.0198(15) 0.0125(14) -0.0041(12) 0.0022(12) -0.0013(12)
C10 0.0202(17) 0.0150(14) 0.0136(14) -0.0016(12) 0.0066(12) -0.0008(12)
C11 0.0062(14) 0.0122(13) 0.0188(15) 0.0017(11) 0.0033(12) 0.0046(10)
C12 0.034(2) 0.0222(17) 0.0218(17) 0.0036(13) 0.0078(15) -0.0102(15)
C13 0.032(2) 0.0249(17) 0.0170(16) -0.0005(13) 0.0038(15) -0.0065(15)
C14 0.0171(16) 0.0094(13) 0.0142(14) -0.0023(11) 0.0014(12) -0.0010(11)
C15 0.0109(15) 0.0174(14) 0.0112(14) -0.0004(11) 0.0004(11) -0.0042(11)
C16 0.0119(15) 0.0150(14) 0.0157(14) -0.0040(11) 0.0046(12) -0.0040(11)
C17 0.0124(15) 0.0137(14) 0.0173(15) 0.0000(11) 0.0039(12) -0.0004(11)
C18 0.0116(15) 0.0122(13) 0.0145(14) -0.0007(11) 0.0038(12) -0.0037(11)
C19 0.0091(15) 0.0106(13) 0.0174(14) -0.0006(11) 0.0040(12) -0.0035(11)
C20 0.0123(15) 0.0120(13) 0.0151(14) -0.0028(11) 0.0035(12) -0.0016(11)
C21 0.0214(18) 0.0153(14) 0.0170(15) -0.0008(12) 0.0069(13) -0.0016(12)
C22 0.0242(18) 0.0193(15) 0.0150(15) -0.0021(12) 0.0072(13) -0.0022(13)
C23 0.0194(18) 0.0212(16) 0.0242(17) -0.0044(13) 0.0121(14) -0.0006(13)
C24 0.0163(17) 0.0159(15) 0.0206(16) -0.0002(12) 0.0066(13) 0.0009(11)
C25 0.0189(18) 0.0304(18) 0.0155(15) -0.0008(13) 0.0107(13) 0.0003(14)
C26 0.0208(18) 0.0227(16) 0.0162(15) 0.0021(12) 0.0033(13) 0.0067(13)
C27 0.0229(18) 0.0243(16) 0.0080(14) -0.0008(12) 0.0028(13) -0.0078(13)
C28 0.0115(16) 0.0270(17) 0.0177(15) -0.0005(13) 0.0016(13) -0.0021(12)
C29 0.0125(16) 0.0253(16) 0.0122(14) 0.0006(12) 0.0028(12) 0.0010(13)
C30 0.0186(18) 0.0271(17) 0.0248(18) -0.0018(14) 0.0056(14) -0.0076(14)
C31 0.0192(18) 0.0283(18) 0.0255(17) 0.0031(15) 0.0033(14) 0.0080(14)
C32A 0.032(3) 0.027(3) 0.043(4) -0.001(3) 0.005(4) -0.008(2)
Cl1A 0.0544(14) 0.0413(9) 0.0691(16) -0.0101(9) 0.0256(12) -0.0075(8)
Cl2A 0.0510(12) 0.0307(8) 0.092(2) -0.0047(10) -0.0182(12) -0.0135(8)
C32B 0.040(7) 0.029(6) 0.074(9) -0.011(8) 0.005(8) -0.005(6)
Cl1B 0.071(5) 0.094(5) 0.133(8) -0.059(6) 0.021(5) -0.009(4)
Cl2B 0.042(3) 0.033(2) 0.149(8) -0.019(4) -0.016(4) -0.004(2)

loop_
_atom_type_symbol
_atom_type_description
_atom_type_scat_dispersion_real
_atom_type_scat_dispersion_imag
_atom_type_scat_source
C C 0.0033 0.0016 'International Tables Vol C Tables 4.2.6.8 and 6.1.1.4'
H H 0.0000 0.0000 'International Tables Vol C Tables 4.2.6.8 and 6.1.1.4'
N N 0.0061 0.0033 'International Tables Vol C Tables 4.2.6.8 and 6.1.1.4'
O O 0.0106 0.0060 'International Tables Vol C Tables 4.2.6.8 and 6.1.1.4'
Cl Cl 0.1484 0.1585 'International Tables Vol C Tables 4.2.6.8 and 6.1.1.4'
Ir Ir -1.4442 7.9887 'International Tables Vol C Tables 4.2.6.8 and 6.1.1.4'

loop_
_geom_angle_atom_site_label_1
_geom_angle_atom_site_label_2
_geom_angle_atom_site_label_3
_geom_angle
C11 Ir1 C14 90.60(12)
C11 Ir1 N1 80.38(11)
C14 Ir1 N1 96.82(11)
C11 Ir1 N2 97.86(11)
C14 Ir1 N2 80.54(11)
N1 Ir1 N2 176.85(10)
C11 Ir1 O5 176.12(10)
C14 Ir1 O5 91.51(10)
N1 Ir1 O5 96.14(9)
N2 Ir1 O5 85.70(9)
C11 Ir1 O6 89.62(10)
C14 Ir1 O6 176.60(10)
N1 Ir1 O6 86.56(9)
N2 Ir1 O6 96.06(9)
O5 Ir1 O6 88.46(9)
C7 O1 C12 117.2(2)
C9 O2 C13 117.3(2)
C16 O3 C25 116.7(2)
C18 O4 C26 117.5(2)
C27 O5 Ir1 124.7(2)
C29 O6 Ir1 125.0(2)
C1 N1 C5 120.0(3)
C1 N1 Ir1 123.4(2)
C5 N1 Ir1 116.5(2)
C24 N2 C20 120.0(3)
C24 N2 Ir1 123.6(2)
C20 N2 Ir1 116.36(19)
N1 C1 C2 122.8(3)
N1 C1 H1 118.6
C2 C1 H1 118.6
C1 C2 C3 118.1(3)
C1 C2 H2 121.0
C3 C2 H2 121.0
C4 C3 C2 120.0(3)
C4 C3 H3 120.0
C2 C3 H3 120.0
C3 C4 C5 120.1(3)
C3 C4 H4 119.9
C5 C4 H4 119.9
N1 C5 C4 118.9(3)
N1 C5 C6 112.6(3)
C4 C5 C6 128.3(3)
C7 C6 C11 119.5(3)
C7 C6 C5 125.5(3)
C11 C6 C5 114.9(3)
O1 C7 C8 122.5(3)
O1 C7 C6 117.4(3)
C8 C7 C6 120.1(3)
C7 C8 C9 119.7(3)
C7 C8 H8 120.1
C9 C8 H8 120.1
O2 C9 C10 124.3(3)
O2 C9 C8 114.2(3)
C10 C9 C8 121.5(3)
C9 C10 C11 119.8(3)
C9 C10 H10 120.1
C11 C10 H10 120.1
C10 C11 C6 119.2(3)
C10 C11 Ir1 125.8(2)
C6 C11 Ir1 115.0(2)
O1 C12 H12A 109.5
O1 C12 H12B 109.5
H12A C12 H12B 109.5
O1 C12 H12C 109.5
H12A C12 H12C 109.5
H12B C12 H12C 109.5
O2 C13 H13A 109.5
O2 C13 H13B 109.5
H13A C13 H13B 109.5
O2 C13 H13C 109.5
H13A C13 H13C 109.5
H13B C13 H13C 109.5
C15 C14 C19 119.3(3)
C15 C14 Ir1 125.8(2)
C19 C14 Ir1 114.9(2)
C16 C15 C14 120.0(3)
C16 C15 H15 120.0
C14 C15 H15 120.0
C15 C16 O3 124.0(3)
C15 C16 C17 121.7(3)
O3 C16 C17 114.3(3)
C18 C17 C16 119.1(3)
C18 C17 H17 120.4
C16 C17 H17 120.4
O4 C18 C17 122.4(3)
O4 C18 C19 116.7(3)
C17 C18 C19 120.9(3)
C18 C19 C14 118.9(3)
C18 C19 C20 125.9(3)
C14 C19 C20 115.1(3)
N2 C20 C21 118.9(3)
N2 C20 C19 112.9(3)
C21 C20 C19 128.1(3)
C22 C21 C20 120.3(3)
C22 C21 H21 119.8
C20 C21 H21 119.8
C23 C22 C21 119.5(3)
C23 C22 H22 120.3
C21 C22 H22 120.3
C24 C23 C22 118.7(3)
C24 C23 H23 120.6
C22 C23 H23 120.6
N2 C24 C23 122.4(3)
N2 C24 H24 118.8
C23 C24 H24 118.8
O3 C25 H25A 109.5
O3 C25 H25B 109.5
H25A C25 H25B 109.5
O3 C25 H25C 109.5
H25A C25 H25C 109.5
H25B C25 H25C 109.5
O4 C26 H26A 109.5
O4 C26 H26B 109.5
H26A C26 H26B 109.5
O4 C26 H26C 109.5
H26A C26 H26C 109.5
H26B C26 H26C 109.5
O5 C27 C28 127.0(3)
O5 C27 C30 114.1(3)
C28 C27 C30 118.8(3)
C29 C28 C27 127.3(3)
C29 C28 H28 116.4
C27 C28 H28 116.4
O6 C29 C28 127.0(3)
O6 C29 C31 114.3(3)
C28 C29 C31 118.6(3)
C27 C30 H30A 109.5
C27 C30 H30B 109.5
H30A C30 H30B 109.5
C27 C30 H30C 109.5
H30A C30 H30C 109.5
H30B C30 H30C 109.5
C29 C31 H31A 109.5
C29 C31 H31B 109.5
H31A C31 H31B 109.5
C29 C31 H31C 109.5
H31A C31 H31C 109.5
H31B C31 H31C 109.5
Cl2A C32A Cl1A 111.9(4)
Cl2A C32A H32A 109.2
Cl1A C32A H32A 109.2
Cl2A C32A H32B 109.2
Cl1A C32A H32B 109.2
H32A C32A H32B 107.9
Cl1B C32B Cl2B 113.9(13)
Cl1B C32B H32C 108.8
Cl2B C32B H32C 108.8
Cl1B C32B H32D 108.8
Cl2B C32B H32D 108.8
H32C C32B H32D 107.7

loop_
_geom_bond_atom_site_label_1
_geom_bond_atom_site_label_2
_geom_bond_distance
Ir1 C11 1.981(3)
Ir1 C14 1.988(3)
Ir1 N1 2.038(3)
Ir1 N2 2.041(3)
Ir1 O5 2.147(2)
Ir1 O6 2.158(2)
O1 C7 1.368(4)
O1 C12 1.429(4)
O2 C9 1.371(4)
O2 C13 1.438(4)
O3 C16 1.383(4)
O3 C25 1.432(4)
O4 C18 1.377(3)
O4 C26 1.432(4)
O5 C27 1.278(4)
O6 C29 1.265(4)
N1 C1 1.354(4)
N1 C5 1.375(4)
N2 C24 1.352(4)
N2 C20 1.373(4)
C1 C2 1.378(5)
C1 H1 0.9500
C2 C3 1.390(5)
C2 H2 0.9500
C3 C4 1.388(5)
C3 H3 0.9500
C4 C5 1.406(4)
C4 H4 0.9500
C5 C6 1.464(4)
C6 C7 1.420(4)
C6 C11 1.425(4)
C7 C8 1.392(4)
C8 C9 1.401(4)
C8 H8 0.9500
C9 C10 1.389(4)
C10 C11 1.412(4)
C10 H10 0.9500
C12 H12A 0.9800
C12 H12B 0.9800
C12 H12C 0.9800
C13 H13A 0.9800
C13 H13B 0.9800
C13 H13C 0.9800
C14 C15 1.417(4)
C14 C19 1.424(4)
C15 C16 1.381(4)
C15 H15 0.9500
C16 C17 1.400(4)
C17 C18 1.393(4)
C17 H17 0.9500
C18 C19 1.422(4)
C19 C20 1.466(4)
C20 C21 1.406(4)
C21 C22 1.389(4)
C21 H21 0.9500
C22 C23 1.383(5)
C22 H22 0.9500
C23 C24 1.381(4)
C23 H23 0.9500
C24 H24 0.9500
C25 H25A 0.9800
C25 H25B 0.9800
C25 H25C 0.9800
C26 H26A 0.9800
C26 H26B 0.9800
C26 H26C 0.9800
C27 C28 1.410(5)
C27 C30 1.514(4)
C28 C29 1.410(4)
C28 H28 0.9500
C29 C31 1.516(4)
C30 H30A 0.9800
C30 H30B 0.9800
C30 H30C 0.9800
C31 H31A 0.9800
C31 H31B 0.9800
C31 H31C 0.9800
C32A Cl2A 1.754(7)
C32A Cl1A 1.779(7)
C32A H32A 0.9900
C32A H32B 0.9900
C32B Cl1B 1.74(2)
C32B Cl2B 1.76(2)
C32B H32C 0.9900
C32B H32D 0.9900

loop_
_geom_torsion_atom_site_label_1
_geom_torsion_atom_site_label_2
_geom_torsion_atom_site_label_3
_geom_torsion_atom_site_label_4
_geom_torsion
C14 Ir1 O5 C27 171.5(2)
N1 Ir1 O5 C27 -91.5(2)
N2 Ir1 O5 C27 91.1(2)
O6 Ir1 O5 C27 -5.1(2)
C11 Ir1 O6 C29 176.5(2)
N1 Ir1 O6 C29 96.1(2)
N2 Ir1 O6 C29 -85.6(2)
O5 Ir1 O6 C29 -0.1(2)
C11 Ir1 N1 C1 171.9(3)
C14 Ir1 N1 C1 82.5(3)
O5 Ir1 N1 C1 -9.8(3)
O6 Ir1 N1 C1 -97.9(3)
C11 Ir1 N1 C5 -6.2(2)
C14 Ir1 N1 C5 -95.6(2)
O5 Ir1 N1 C5 172.1(2)
O6 Ir1 N1 C5 84.0(2)
C11 Ir1 N2 C24 88.6(2)
C14 Ir1 N2 C24 177.9(3)
O5 Ir1 N2 C24 -89.8(2)
O6 Ir1 N2 C24 -1.8(2)
C11 Ir1 N2 C20 -93.4(2)
C14 Ir1 N2 C20 -4.1(2)
O5 Ir1 N2 C20 88.1(2)
O6 Ir1 N2 C20 176.1(2)
C5 N1 C1 C2 1.5(5)
Ir1 N1 C1 C2 -176.5(3)
N1 C1 C2 C3 -2.6(5)
C1 C2 C3 C4 1.3(6)
C2 C3 C4 C5 0.9(6)
C1 N1 C5 C4 0.8(5)
Ir1 N1 C5 C4 179.0(2)
C1 N1 C5 C6 -174.5(3)
Ir1 N1 C5 C6 3.6(3)
C3 C4 C5 N1 -2.0(5)
C3 C4 C5 C6 172.5(3)
N1 C5 C6 C7 179.6(3)
C4 C5 C6 C7 4.8(5)
N1 C5 C6 C11 2.6(4)
C4 C5 C6 C11 -172.2(3)
C12 O1 C7 C8 -0.8(5)
C12 O1 C7 C6 179.6(3)
C11 C6 C7 O1 -177.0(3)
C5 C6 C7 O1 6.1(5)
C11 C6 C7 C8 3.3(5)
C5 C6 C7 C8 -173.6(3)
O1 C7 C8 C9 -179.4(3)
C6 C7 C8 C9 0.3(5)
C13 O2 C9 C10 -1.2(5)
C13 O2 C9 C8 177.7(3)
C7 C8 C9 O2 178.5(3)
C7 C8 C9 C10 -2.7(5)
O2 C9 C10 C11 -180.0(3)
C8 C9 C10 C11 1.3(5)
C9 C10 C11 C6 2.4(4)
C9 C10 C11 Ir1 -177.3(2)
C7 C6 C11 C10 -4.7(4)
C5 C6 C11 C10 172.6(3)
C7 C6 C11 Ir1 175.0(2)
C5 C6 C11 Ir1 -7.7(3)
C14 Ir1 C11 C10 -76.1(3)
N1 Ir1 C11 C10 -172.9(3)
N2 Ir1 C11 C10 4.4(3)
O6 Ir1 C11 C10 100.5(3)
C14 Ir1 C11 C6 104.2(2)
N1 Ir1 C11 C6 7.4(2)
N2 Ir1 C11 C6 -175.3(2)
O6 Ir1 C11 C6 -79.2(2)
C11 Ir1 C14 C15 -77.9(3)
N1 Ir1 C14 C15 2.5(3)
N2 Ir1 C14 C15 -175.8(3)
O5 Ir1 C14 C15 98.8(3)
C11 Ir1 C14 C19 101.8(2)
N1 Ir1 C14 C19 -177.8(2)
N2 Ir1 C14 C19 4.0(2)
O5 Ir1 C14 C19 -81.4(2)
C19 C14 C15 C16 0.2(4)
Ir1 C14 C15 C16 179.9(2)
C14 C15 C16 O3 -179.0(3)
C14 C15 C16 C17 0.2(4)
C25 O3 C16 C15 -8.4(4)
C25 O3 C16 C17 172.4(3)
C15 C16 C17 C18 -0.3(4)
O3 C16 C17 C18 179.0(3)
C26 O4 C18 C17 6.3(4)
C26 O4 C18 C19 -174.5(3)
C16 C17 C18 O4 179.2(3)
C16 C17 C18 C19 0.1(4)
O4 C18 C19 C14 -178.9(3)
C17 C18 C19 C14 0.3(4)
O4 C18 C19 C20 4.7(4)
C17 C18 C19 C20 -176.1(3)
C15 C14 C19 C18 -0.4(4)
Ir1 C14 C19 C18 179.9(2)
C15 C14 C19 C20 176.4(3)
Ir1 C14 C19 C20 -3.4(3)
C24 N2 C20 C21 1.8(4)
Ir1 N2 C20 C21 -176.2(2)
C24 N2 C20 C19 -178.6(3)
Ir1 N2 C20 C19 3.4(3)
C18 C19 C20 N2 176.5(3)
C14 C19 C20 N2 0.0(4)
C18 C19 C20 C21 -4.0(5)
C14 C19 C20 C21 179.5(3)
N2 C20 C21 C22 0.0(4)
C19 C20 C21 C22 -179.5(3)
C20 C21 C22 C23 -2.1(5)
C21 C22 C23 C24 2.3(5)
C20 N2 C24 C23 -1.6(5)
Ir1 N2 C24 C23 176.3(2)
C22 C23 C24 N2 -0.5(5)
Ir1 O5 C27 C28 6.4(4)
Ir1 O5 C27 C30 -175.14(19)
O5 C27 C28 C29 -1.0(5)
C30 C27 C28 C29 -179.4(3)
Ir1 O6 C29 C28 4.7(4)
Ir1 O6 C29 C31 -175.8(2)
C27 C28 C29 O6 -5.3(5)
C27 C28 C29 C31 175.2(3)
